data_7156518
loop_
_publ_author_name
'Deka, Bhaskar'
'Baruah, Pranjal K.'
'Deb, Mohit L.'

_publ_section_title
;
 Multi-component synthesis of 3-substituted indoles and their cyclisation
 to \a-carbolines via I<sub>2</sub>-promoted intramolecular C2 oxidative
 amination/aromatisation at room temperature.
;
_journal_issue 42
_journal_name_full 'Organic &amp; biomolecular chemistry'
_journal_page_first 7806
_journal_page_last 7810
_journal_paper_doi 10.1039/c8ob02362j
_journal_volume 16
_journal_year 2018
_chemical_formula_sum 'C25 H17 Br N4'
_chemical_formula_weight 453.33
_space_group_crystal_system orthorhombic
_space_group_IT_number 19
_space_group_name_Hall 'P 2ac 2ab'
_space_group_name_H-M_alt 'P 21 21 21'
_symmetry_space_group_name_Hall 'P 2ac 2ab'
_symmetry_space_group_name_H-M 'P 21 21 21'
_atom_sites_solution_hydrogens mixed
_audit_creation_method SHELXL-2016/6
_audit_update_record
;
2018-09-14 deposited with the CCDC.
2018-10-09 downloaded from the CCDC.
;
_cell_angle_alpha 90
_cell_angle_beta 90
_cell_angle_gamma 90
_cell_formula_units_Z 4
_cell_length_a 7.7966(6)
_cell_length_b 14.3031(12)
_cell_length_c 18.1018(15)
_cell_measurement_reflns_used 4177
_cell_measurement_temperature 296(2)
_cell_measurement_theta_max 24.99
_cell_measurement_theta_min 2.66
_cell_volume 2018.6(3)
_computing_cell_refinement 'Bruker SAINT'
_computing_data_collection 'Bruker APEX2'
_computing_data_reduction 'Bruker SAINT'
_computing_molecular_graphics 'Bruker SHELXTL'
_computing_publication_material 'Bruker SHELXTL'
_computing_structure_refinement 'SHELXL-2016/6 (Sheldrick, 2016)'
_computing_structure_solution 'SHELXL-2016/6 (Sheldrick, 2016)'
_diffrn_ambient_temperature 296(2)
_diffrn_measured_fraction_theta_full 0.990
_diffrn_measured_fraction_theta_max 0.963
_diffrn_measurement_device_type 'Bruker APEX-II CCD'
_diffrn_measurement_method '\f and \w scans'
_diffrn_radiation_type MoK\a
_diffrn_radiation_wavelength 0.71073
_diffrn_reflns_av_R_equivalents 0.0241
_diffrn_reflns_av_unetI/netI 0.0816
_diffrn_reflns_Laue_measured_fraction_full 0.990
_diffrn_reflns_Laue_measured_fraction_max 0.963
_diffrn_reflns_limit_h_max 10
_diffrn_reflns_limit_h_min -10
_diffrn_reflns_limit_k_max 19
_diffrn_reflns_limit_k_min -14
_diffrn_reflns_limit_l_max 10
_diffrn_reflns_limit_l_min -24
_diffrn_reflns_number 7611
_diffrn_reflns_point_group_measured_fraction_full 0.979
_diffrn_reflns_point_group_measured_fraction_max 0.923
_diffrn_reflns_theta_full 25.242
_diffrn_reflns_theta_max 29.029
_diffrn_reflns_theta_min 1.815
_diffrn_source 'fine-focus sealed tube'
_exptl_absorpt_coefficient_mu 2.056
_exptl_absorpt_correction_type multi-scan
_exptl_absorpt_process_details 'Bruker AXS SADABS program'
_exptl_crystal_colour colorless
_exptl_crystal_density_diffrn 1.492
_exptl_crystal_description block
_exptl_crystal_F_000 920
_exptl_crystal_size_max 0.210
_exptl_crystal_size_mid 0.160
_exptl_crystal_size_min 0.130
_exptl_transmission_factor_max 0.764
_exptl_transmission_factor_min 0.680
_refine_diff_density_max 0.799
_refine_diff_density_min -0.776
_refine_diff_density_rms 0.113
_refine_ls_abs_structure_details
;
 Flack x determined using 1232 quotients [(I+)-(I-)]/[(I+)+(I-)]
 (Parsons, Flack and Wagner, Acta Cryst. B69 (2013) 249-259).
;
_refine_ls_abs_structure_Flack 0.021(7)
_refine_ls_extinction_method none
_refine_ls_goodness_of_fit_ref 0.999
_refine_ls_hydrogen_treatment mixed
_refine_ls_matrix_type full
_refine_ls_number_parameters 276
_refine_ls_number_reflns 4971
_refine_ls_number_restraints 0
_refine_ls_restrained_S_all 0.999
_refine_ls_R_factor_all 0.0668
_refine_ls_R_factor_gt 0.0433
_refine_ls_shift/su_max 0.001
_refine_ls_shift/su_mean 0.000
_refine_ls_structure_factor_coef Fsqd
_refine_ls_weighting_details 'w=1/[\s^2^(Fo^2^)+(0.0572P)^2^] where P=(Fo^2^+2Fc^2^)/3'
_refine_ls_weighting_scheme calc
_refine_ls_wR_factor_gt 0.1075
_refine_ls_wR_factor_ref 0.1284
_reflns_Friedel_coverage 0.691
_reflns_Friedel_fraction_full 0.965
_reflns_Friedel_fraction_max 0.872
_reflns_number_gt 3682
_reflns_number_total 4971
_reflns_threshold_expression 'I > 2\s(I)'
_cod_data_source_file c8ob02362j2.cif
_cod_data_source_block BD_501_0m
_cod_depositor_comments 'Adding full bibliography for 7156517--7156518.cif.'
_cod_database_code 7156518
_shelx_shelxl_version_number 2016/6
_shelx_space_group_comment
;
The symmetry employed for this shelxl refinement is uniquely defined
by the following loop, which should always be used as a source of
symmetry information in preference to the above space-group names.
They are only intended as comments.
;
_shelx_estimated_absorpt_t_min 0.672
_shelx_estimated_absorpt_t_max 0.776
_exptl_absorpt_special_details 'Sheldrick,G.M.,2015,University of gottingen'

loop_
_space_group_symop_operation_xyz
'x, y, z'
'x+1/2, -y+1/2, -z'
'-x, y+1/2, -z+1/2'
'-x+1/2, -y, z+1/2'

loop_
_atom_site_label
_atom_site_type_symbol
_atom_site_fract_x
_atom_site_fract_y
_atom_site_fract_z
_atom_site_U_iso_or_equiv
_atom_site_adp_type
_atom_site_occupancy
_atom_site_site_symmetry_order
_atom_site_calc_flag
_atom_site_refinement_flags_posn
_atom_site_refinement_flags_adp
C1 C 0.7615(6) 0.7491(3) 0.8893(2) 0.0386(11) Uani 1 1 d . .
C2 C 0.6439(6) 0.6770(3) 0.8888(2) 0.0344(10) Uani 1 1 d . .
H2 H 0.662560 0.622508 0.915685 0.041 Uiso 1 1 calc R U
C3 C 0.4946(5) 0.6891(3) 0.8462(2) 0.0302(9) Uani 1 1 d . .
C4 C 0.3503(5) 0.6298(3) 0.8300(2) 0.0282(9) Uani 1 1 d . .
C5 C 0.2443(5) 0.6816(3) 0.7792(2) 0.0291(9) Uani 1 1 d . .
C7 C 0.0561(6) 0.5672(3) 0.7696(2) 0.0311(9) Uani 1 1 d . .
C8 C -0.2060(6) 0.5408(3) 0.6901(2) 0.0328(10) Uani 1 1 d . .
C9 C -0.2838(6) 0.6274(4) 0.6934(3) 0.0394(11) Uani 1 1 d . .
H9 H -0.253447 0.670134 0.729866 0.047 Uiso 1 1 calc R U
C10 C -0.4077(7) 0.6496(4) 0.6416(3) 0.0528(14) Uani 1 1 d . .
H10 H -0.460872 0.707801 0.643218 0.063 Uiso 1 1 calc R U
C11 C -0.4528(8) 0.5865(5) 0.5879(3) 0.0582(15) Uani 1 1 d . .
H11 H -0.536154 0.601937 0.553256 0.070 Uiso 1 1 calc R U
C12 C 0.4700(6) 0.7731(3) 0.8071(2) 0.0312(8) Uani 1 1 d . .
C13 C 0.5896(6) 0.8442(3) 0.8089(3) 0.0405(11) Uani 1 1 d . .
H13 H 0.571471 0.899419 0.782921 0.049 Uiso 1 1 calc R U
C14 C 0.7373(6) 0.8314(4) 0.8503(3) 0.0435(12) Uani 1 1 d . .
H14 H 0.820232 0.878080 0.851970 0.052 Uiso 1 1 calc R U
C15 C -0.3747(9) 0.5006(5) 0.5853(3) 0.0618(17) Uani 1 1 d . .
H15 H -0.406088 0.457680 0.549160 0.074 Uiso 1 1 calc R U
C16 C -0.2502(8) 0.4776(4) 0.6360(3) 0.0460(12) Uani 1 1 d . .
H16 H -0.196209 0.419708 0.633810 0.055 Uiso 1 1 calc R U
C18 C 0.0470(6) 0.4250(3) 0.8221(2) 0.0324(9) Uani 1 1 d . .
C19 C 0.1435(6) 0.5097(3) 0.8203(2) 0.0301(9) Uani 1 1 d . .
C20 C 0.2972(6) 0.5416(3) 0.8523(2) 0.0284(9) Uani 1 1 d . .
C21 C 0.3929(6) 0.4839(3) 0.9074(2) 0.0304(9) Uani 1 1 d . .
C22 C 0.3340(7) 0.4804(5) 0.9790(3) 0.0534(15) Uani 1 1 d . .
H22 H 0.241444 0.517105 0.993525 0.064 Uiso 1 1 calc R U
C23 C 0.4145(9) 0.4214(6) 1.0295(3) 0.077(2) Uani 1 1 d . .
H23 H 0.374307 0.417998 1.077788 0.093 Uiso 1 1 calc R U
C24 C 0.5512(10) 0.3688(4) 1.0087(4) 0.073(2) Uani 1 1 d . .
H24 H 0.602671 0.328524 1.042389 0.088 Uiso 1 1 calc R U
C25 C 0.6138(8) 0.3749(4) 0.9377(4) 0.072(2) Uani 1 1 d . .
H25 H 0.709192 0.339995 0.923753 0.087 Uiso 1 1 calc R U
C26 C 0.5344(8) 0.4330(4) 0.8873(3) 0.0502(13) Uani 1 1 d . .
H26 H 0.577069 0.437582 0.839438 0.060 Uiso 1 1 calc R U
C27 C 0.0785(7) 0.3381(3) 0.8662(3) 0.0486(13) Uani 1 1 d . .
H27A H 0.011201 0.287798 0.846360 0.073 Uiso 1 1 calc R U
H27B H 0.046687 0.348743 0.916699 0.073 Uiso 1 1 calc R U
H27C H 0.197944 0.321999 0.863696 0.073 Uiso 1 1 calc R U
H1A H 0.263(7) 0.809(4) 0.750(2) 0.034(13) Uiso 1 1 d . .
N1 N 0.3176(5) 0.7669(3) 0.7673(2) 0.0363(9) Uani 1 1 d . .
N2 N 0.0988(5) 0.6540(2) 0.74768(19) 0.0333(8) Uani 1 1 d . .
N3 N -0.0807(5) 0.5167(3) 0.74425(19) 0.0345(8) Uani 1 1 d . .
N4 N -0.0842(5) 0.4291(3) 0.7765(2) 0.0356(9) Uani 1 1 d . .
Br1 Br 0.96596(8) 0.73546(5) 0.94576(3) 0.0638(2) Uani 1 1 d . .

loop_
_atom_site_aniso_label
_atom_site_aniso_U_11
_atom_site_aniso_U_22
_atom_site_aniso_U_33
_atom_site_aniso_U_23
_atom_site_aniso_U_13
_atom_site_aniso_U_12
C1 0.031(2) 0.050(3) 0.035(2) -0.003(2) -0.0066(17) -0.006(2)
C2 0.033(2) 0.039(2) 0.031(2) 0.0002(19) -0.0058(18) -0.004(2)
C3 0.029(2) 0.030(2) 0.0319(19) -0.0006(17) 0.0020(17) -0.0023(17)
C4 0.023(2) 0.031(2) 0.0301(19) 0.0022(17) -0.0046(15) 0.0004(17)
C5 0.027(2) 0.027(2) 0.033(2) 0.0043(17) -0.0041(17) -0.0030(17)
C7 0.027(2) 0.032(2) 0.035(2) 0.0011(17) -0.0061(18) -0.0002(18)
C8 0.025(2) 0.041(2) 0.033(2) 0.0045(19) -0.0021(18) -0.0069(19)
C9 0.030(2) 0.050(3) 0.037(2) 0.001(2) -0.0008(19) 0.002(2)
C10 0.034(3) 0.067(4) 0.058(3) 0.013(3) -0.007(2) 0.010(3)
C11 0.038(3) 0.083(4) 0.053(3) 0.019(3) -0.022(3) -0.016(3)
C12 0.025(2) 0.032(2) 0.0358(19) 0.0002(18) -0.0015(16) -0.004(2)
C13 0.040(3) 0.035(2) 0.047(3) 0.003(2) -0.006(2) -0.007(2)
C14 0.034(3) 0.042(3) 0.054(3) 0.000(2) -0.004(2) -0.011(2)
C15 0.072(4) 0.064(4) 0.050(3) 0.001(3) -0.020(3) -0.031(3)
C16 0.051(3) 0.041(3) 0.046(3) -0.003(2) -0.010(2) -0.010(2)
C18 0.035(2) 0.028(2) 0.034(2) 0.0015(16) -0.0026(19) -0.004(2)
C19 0.029(2) 0.027(2) 0.034(2) 0.0018(17) -0.0017(17) 0.0018(18)
C20 0.026(2) 0.031(2) 0.0285(19) 0.0018(17) -0.0014(17) 0.0033(18)
C21 0.027(2) 0.028(2) 0.036(2) 0.0049(18) -0.0098(18) -0.0015(18)
C22 0.037(3) 0.081(4) 0.042(3) 0.012(3) -0.002(2) 0.000(3)
C23 0.056(4) 0.124(6) 0.052(3) 0.043(4) -0.010(3) -0.029(4)
C24 0.065(5) 0.068(4) 0.087(5) 0.043(4) -0.043(4) -0.021(4)
C25 0.058(4) 0.060(4) 0.099(5) 0.002(4) -0.037(4) 0.020(3)
C26 0.045(3) 0.054(3) 0.051(3) -0.004(2) -0.015(3) 0.015(3)
C27 0.056(3) 0.034(2) 0.056(3) 0.007(2) -0.019(3) -0.007(2)
N1 0.031(2) 0.0289(19) 0.049(2) 0.0094(18) -0.0081(16) -0.0009(17)
N2 0.0303(19) 0.0286(18) 0.0409(19) 0.0050(16) -0.0074(16) -0.0005(15)
N3 0.0297(19) 0.0314(19) 0.042(2) 0.0035(16) -0.0113(16) -0.0063(16)
N4 0.037(2) 0.0281(19) 0.041(2) 0.0045(16) -0.0033(17) -0.0033(16)
Br1 0.0465(3) 0.0760(4) 0.0690(4) 0.0091(3) -0.0291(3) -0.0163(3)

loop_
_atom_type_symbol
_atom_type_description
_atom_type_scat_dispersion_real
_atom_type_scat_dispersion_imag
_atom_type_scat_source
C C 0.0033 0.0016 'International Tables Vol C Tables 4.2.6.8 and 6.1.1.4'
H H 0.0000 0.0000 'International Tables Vol C Tables 4.2.6.8 and 6.1.1.4'
N N 0.0061 0.0033 'International Tables Vol C Tables 4.2.6.8 and 6.1.1.4'
Br Br -0.2901 2.4595 'International Tables Vol C Tables 4.2.6.8 and 6.1.1.4'

loop_
_geom_angle_atom_site_label_1
_geom_angle_atom_site_label_2
_geom_angle_atom_site_label_3
_geom_angle
C2 C1 C14 122.7(4)
C2 C1 Br1 118.9(4)
C14 C1 Br1 118.3(4)
C1 C2 C3 117.5(4)
C1 C2 H2 121.2
C3 C2 H2 121.2
C2 C3 C12 119.6(4)
C2 C3 C4 133.3(4)
C12 C3 C4 107.1(3)
C20 C4 C3 135.2(4)
C20 C4 C5 118.8(4)
C3 C4 C5 106.0(4)
N2 C5 N1 123.7(4)
N2 C5 C4 127.6(4)
N1 C5 C4 108.6(4)
N2 C7 N3 125.5(4)
N2 C7 C19 127.7(4)
N3 C7 C19 106.7(4)
C16 C8 C9 120.7(4)
C16 C8 N3 120.1(4)
C9 C8 N3 119.2(4)
C8 C9 C10 118.9(5)
C8 C9 H9 120.5
C10 C9 H9 120.5
C11 C10 C9 120.5(6)
C11 C10 H10 119.7
C9 C10 H10 119.7
C15 C11 C10 120.0(5)
C15 C11 H11 120.0
C10 C11 H11 120.0
C13 C12 N1 129.5(4)
C13 C12 C3 121.7(4)
N1 C12 C3 108.8(4)
C12 C13 C14 118.5(4)
C12 C13 H13 120.8
C14 C13 H13 120.8
C1 C14 C13 120.1(4)
C1 C14 H14 120.0
C13 C14 H14 120.0
C11 C15 C16 120.3(5)
C11 C15 H15 119.9
C16 C15 H15 119.9
C15 C16 C8 119.6(5)
C15 C16 H16 120.2
C8 C16 H16 120.2
N4 C18 C19 110.9(4)
N4 C18 C27 119.9(4)
C19 C18 C27 129.2(4)
C7 C19 C20 119.4(4)
C7 C19 C18 104.9(4)
C20 C19 C18 135.6(4)
C4 C20 C19 115.4(4)
C4 C20 C21 123.2(4)
C19 C20 C21 121.4(4)
C26 C21 C22 120.0(5)
C26 C21 C20 121.2(4)
C22 C21 C20 118.8(4)
C21 C22 C23 119.3(6)
C21 C22 H22 120.3
C23 C22 H22 120.3
C24 C23 C22 120.5(6)
C24 C23 H23 119.8
C22 C23 H23 119.8
C23 C24 C25 120.1(6)
C23 C24 H24 119.9
C25 C24 H24 119.9
C24 C25 C26 119.7(6)
C24 C25 H25 120.1
C26 C25 H25 120.1
C21 C26 C25 120.4(6)
C21 C26 H26 119.8
C25 C26 H26 119.8
C18 C27 H27A 109.5
C18 C27 H27B 109.5
H27A C27 H27B 109.5
C18 C27 H27C 109.5
H27A C27 H27C 109.5
H27B C27 H27C 109.5
C5 N1 C12 109.5(4)
C5 N1 H1A 121(4)
C12 N1 H1A 127(4)
C5 N2 C7 111.0(4)
C7 N3 N4 110.6(3)
C7 N3 C8 129.6(4)
N4 N3 C8 119.7(3)
C18 N4 N3 106.9(4)

loop_
_geom_bond_atom_site_label_1
_geom_bond_atom_site_label_2
_geom_bond_distance
C1 C2 1.380(6)
C1 C14 1.385(7)
C1 Br1 1.903(4)
C2 C3 1.407(6)
C2 H2 0.9300
C3 C12 1.408(6)
C3 C4 1.439(6)
C4 C20 1.387(6)
C4 C5 1.442(6)
C5 N2 1.330(6)
C5 N1 1.364(6)
C7 N2 1.345(6)
C7 N3 1.367(5)
C7 C19 1.408(6)
C8 C16 1.376(6)
C8 C9 1.380(7)
C8 N3 1.426(5)
C9 C10 1.383(7)
C9 H9 0.9300
C10 C11 1.373(8)
C10 H10 0.9300
C11 C15 1.372(9)
C11 H11 0.9300
C12 C13 1.380(6)
C12 N1 1.391(6)
C13 C14 1.387(7)
C13 H13 0.9300
C14 H14 0.9300
C15 C16 1.376(8)
C15 H15 0.9300
C16 H16 0.9300
C18 N4 1.316(6)
C18 C19 1.426(6)
C18 C27 1.497(6)
C19 C20 1.408(6)
C20 C21 1.494(6)
C21 C26 1.372(7)
C21 C22 1.376(7)
C22 C23 1.394(8)
C22 H22 0.9300
C23 C24 1.359(11)
C23 H23 0.9300
C24 C25 1.377(10)
C24 H24 0.9300
C25 C26 1.381(8)
C25 H25 0.9300
C26 H26 0.9300
C27 H27A 0.9600
C27 H27B 0.9600
C27 H27C 0.9600
N1 H1A 0.80(5)
N3 N4 1.383(5)

loop_
_geom_torsion_atom_site_label_1
_geom_torsion_atom_site_label_2
_geom_torsion_atom_site_label_3
_geom_torsion_atom_site_label_4
_geom_torsion
C14 C1 C2 C3 0.4(7)
Br1 C1 C2 C3 -179.6(3)
C1 C2 C3 C12 -0.8(6)
C1 C2 C3 C4 177.0(4)
C2 C3 C4 C20 4.2(8)
C12 C3 C4 C20 -177.9(5)
C2 C3 C4 C5 -176.8(4)
C12 C3 C4 C5 1.2(5)
C20 C4 C5 N2 -2.3(7)
C3 C4 C5 N2 178.5(4)
C20 C4 C5 N1 177.7(4)
C3 C4 C5 N1 -1.5(5)
C16 C8 C9 C10 0.3(7)
N3 C8 C9 C10 -178.7(4)
C8 C9 C10 C11 0.1(8)
C9 C10 C11 C15 0.0(9)
C2 C3 C12 C13 0.5(6)
C4 C3 C12 C13 -177.9(4)
C2 C3 C12 N1 177.8(4)
C4 C3 C12 N1 -0.5(5)
N1 C12 C13 C14 -176.5(4)
C3 C12 C13 C14 0.3(7)
C2 C1 C14 C13 0.4(7)
Br1 C1 C14 C13 -179.6(4)
C12 C13 C14 C1 -0.7(7)
C10 C11 C15 C16 -0.6(9)
C11 C15 C16 C8 0.9(9)
C9 C8 C16 C15 -0.8(8)
N3 C8 C16 C15 178.2(5)
N2 C7 C19 C20 -1.9(7)
N3 C7 C19 C20 176.2(4)
N2 C7 C19 C18 -178.6(4)
N3 C7 C19 C18 -0.5(5)
N4 C18 C19 C7 1.0(5)
C27 C18 C19 C7 180.0(5)
N4 C18 C19 C20 -174.9(5)
C27 C18 C19 C20 4.1(9)
C3 C4 C20 C19 -179.1(4)
C5 C4 C20 C19 2.0(6)
C3 C4 C20 C21 1.9(8)
C5 C4 C20 C21 -177.0(4)
C7 C19 C20 C4 -0.2(6)
C18 C19 C20 C4 175.3(5)
C7 C19 C20 C21 178.8(4)
C18 C19 C20 C21 -5.7(8)
C4 C20 C21 C26 -80.6(6)
C19 C20 C21 C26 100.5(6)
C4 C20 C21 C22 101.2(6)
C19 C20 C21 C22 -77.7(6)
C26 C21 C22 C23 -3.1(9)
C20 C21 C22 C23 175.2(5)
C21 C22 C23 C24 0.9(10)
C22 C23 C24 C25 1.4(10)
C23 C24 C25 C26 -1.6(10)
C22 C21 C26 C25 2.9(8)
C20 C21 C26 C25 -175.3(5)
C24 C25 C26 C21 -0.5(9)
N2 C5 N1 C12 -178.7(4)
C4 C5 N1 C12 1.2(5)
C13 C12 N1 C5 176.6(4)
C3 C12 N1 C5 -0.5(5)
N1 C5 N2 C7 -179.6(4)
C4 C5 N2 C7 0.4(6)
N3 C7 N2 C5 -176.1(4)
C19 C7 N2 C5 1.7(6)
N2 C7 N3 N4 178.1(4)
C19 C7 N3 N4 -0.1(5)
N2 C7 N3 C8 0.9(7)
C19 C7 N3 C8 -177.3(4)
C16 C8 N3 C7 133.8(5)
C9 C8 N3 C7 -47.2(7)
C16 C8 N3 N4 -43.1(6)
C9 C8 N3 N4 135.9(5)
C19 C18 N4 N3 -1.1(5)
C27 C18 N4 N3 179.8(4)
C7 N3 N4 C18 0.7(5)
C8 N3 N4 C18 178.2(4)
